data_4512026
loop_
_publ_author_name
'Karak, Supravat'
'Homnick, Paul J.'
'Renna, Lawrence A.'
'Venkataraman, D.'
'Mague, Joel T.'
'Lahti, Paul M.'

_publ_section_title
;
 Solution-Processed Photovoltaics with a
 3,6-Bis(diarylamino)fluoren-9-ylidene Malononitrile.
;
_journal_issue 19
_journal_name_full 'ACS applied materials &amp; interfaces'
_journal_page_first 16476
_journal_page_last 16480
_journal_paper_doi 10.1021/am504993j
_journal_volume 6
_journal_year 2014
_chemical_absolute_configuration unk
_chemical_formula_moiety 'C44 H34 N4 O4'
_chemical_formula_sum 'C44 H34 N4 O4'
_chemical_formula_weight 682.75
_chemical_melting_point 179.0(10)
_chemical_name_common
;
3,6-bis(N,N-dianisylamino)-fluoren-9-ylidene malononitrile 
;
_chemical_name_systematic
;
3,6-bis-(N,N-di-(4-methoxyphenyl)amino)-fluoren-9-ylidene 
malononitrile 
;
_space_group_crystal_system orthorhombic
_space_group_IT_number 29
_space_group_name_Hall 'P 2c -2ac'
_space_group_name_H-M_alt 'P c a 21'
_symmetry_space_group_name_Hall 'P 2c -2ac'
_symmetry_space_group_name_H-M 'P c a 21'
_atom_sites_solution_hydrogens geom
_atom_sites_solution_primary direct
_atom_sites_solution_secondary difmap
_audit_creation_method SHELXL-2014
_cell_angle_alpha 90
_cell_angle_beta 90
_cell_angle_gamma 90
_cell_formula_units_Z 8
_cell_length_a 6.7450(2)
_cell_length_b 33.3782(9)
_cell_length_c 33.0577(11)
_cell_measurement_reflns_used 9865
_cell_measurement_temperature 100(2)
_cell_measurement_theta_max 61.3135
_cell_measurement_theta_min 2.9834
_cell_volume 7442.5(4)
_computing_cell_refinement '<i>SAINT</i> (Bruker, 2013)'
_computing_data_collection '<i>APEX2</i> (Bruker, 2013)'
_computing_data_reduction '<i>SAINT</i>  (Bruker, 2013)'
_computing_molecular_graphics '<i>DIAMOND</i> (Brandenburg & Putz, 2012)'
_computing_publication_material '<i>SHELXTL</i> (Bruker, 2013)'
_computing_structure_refinement '<i>SHELXL</i> (Sheldrick, 2008)'
_computing_structure_solution '<i>SHELXT</i> (Sheldrick, 2008)'
_diffrn_ambient_temperature 100(2)
_diffrn_detector_area_resol_mean 10.4167
_diffrn_measured_fraction_theta_full 0.995
_diffrn_measured_fraction_theta_max 0.995
_diffrn_measurement_device_type 'Bruker D8 VENTURE PHOTON 100 CMOS'
_diffrn_measurement_method '\w scans'
_diffrn_radiation_monochromator mirror
_diffrn_radiation_type CuK\a
_diffrn_radiation_wavelength 1.54178
_diffrn_reflns_av_R_equivalents 0.1885
_diffrn_reflns_av_unetI/netI 0.1350
_diffrn_reflns_Laue_measured_fraction_full 0.995
_diffrn_reflns_Laue_measured_fraction_max 0.995
_diffrn_reflns_limit_h_max 7
_diffrn_reflns_limit_h_min -7
_diffrn_reflns_limit_k_max 37
_diffrn_reflns_limit_k_min -37
_diffrn_reflns_limit_l_max 36
_diffrn_reflns_limit_l_min -37
_diffrn_reflns_number 44427
_diffrn_reflns_theta_full 61.350
_diffrn_reflns_theta_max 61.356
_diffrn_reflns_theta_min 2.673
_diffrn_source 'INCOATEC I\mS micro--focus source'
_exptl_absorpt_coefficient_mu 0.633
_exptl_absorpt_correction_T_max 0.99
_exptl_absorpt_correction_T_min 0.74
_exptl_absorpt_correction_type multi-scan
_exptl_absorpt_process_details '<i>SADABS</i> (Bruker, 2013)'
_exptl_crystal_colour orange
_exptl_crystal_density_diffrn 1.219
_exptl_crystal_density_method 'not measured'
_exptl_crystal_description 'thin column'
_exptl_crystal_F_000 2864
_exptl_crystal_size_max 0.149
_exptl_crystal_size_mid 0.059
_exptl_crystal_size_min 0.023
_exptl_transmission_factor_max 0.864
_exptl_transmission_factor_min 0.648
_refine_diff_density_max 0.798
_refine_diff_density_min -0.479
_refine_diff_density_rms 0.108
_refine_ls_abs_structure_details
;
 The absolute structure could not be determined with certainty.
;
_refine_ls_extinction_method none
_refine_ls_goodness_of_fit_ref 1.049
_refine_ls_hydrogen_treatment constr
_refine_ls_matrix_type full
_refine_ls_number_parameters 945
_refine_ls_number_reflns 10158
_refine_ls_number_restraints 625
_refine_ls_restrained_S_all 1.041
_refine_ls_R_factor_all 0.1541
_refine_ls_R_factor_gt 0.1149
_refine_ls_shift/su_max 0.002
_refine_ls_shift/su_mean 0.000
_refine_ls_structure_factor_coef Fsqd
_refine_ls_weighting_details 'w=1/[\s^2^(Fo^2^)+(0.1550P)^2^+28.0282P] where P=(Fo^2^+2Fc^2^)/3'
_refine_ls_weighting_scheme calc
_refine_ls_wR_factor_gt 0.2794
_refine_ls_wR_factor_ref 0.3070
_reflns_Friedel_coverage 0.738
_reflns_Friedel_fraction_full 0.767
_reflns_Friedel_fraction_max 0.766
_reflns_number_gt 7184
_reflns_number_total 10158
_reflns_threshold_expression 'I > 2\s(I)'
_cod_data_source_file am504993j_si_002.cif
_cod_data_source_block pml035a_0m_a_sq_s
_cod_depositor_comments
;
The following automatic conversions were performed:

'_chemical_melting_point' value '178-180' was changed to '179.0(10)'
- the average value was taken and precision was estimated.

Automatic conversion script
Id: cif_fix_values 2281 2013-09-26 08:29:07Z andrius 

 Adding full bibliography for 4512026.cif.
;
_cod_database_code 4512026
_shelx_space_group_comment
;
The symmetry employed for this shelxl refinement is uniquely defined
by the following loop, which should always be used as a source of
symmetry information in preference to the above space-group names.
They are only intended as comments.
;
_shelx_estimated_absorpt_t_min 0.912
_shelx_estimated_absorpt_t_max 0.986
_shelxl_version_number 2014-3

loop_
_space_group_symop_operation_xyz
'x, y, z'
'-x, -y, z+1/2'
'x+1/2, -y, z'
'-x+1/2, y, z+1/2'

loop_
_atom_site_label
_atom_site_type_symbol
_atom_site_fract_x
_atom_site_fract_y
_atom_site_fract_z
_atom_site_U_iso_or_equiv
_atom_site_adp_type
_atom_site_occupancy
_atom_site_site_symmetry_order
_atom_site_calc_flag
_atom_site_refinement_flags_posn
_atom_site_refinement_flags_adp
O1 O -0.3016(15) 0.4703(3) 0.7817(3) 0.035(2) Uani 1 1 d . U
O2 O 0.3554(13) 0.2655(2) 0.6357(3) 0.026(2) Uani 1 1 d . U
O3 O 0.1194(15) 0.3563(3) 0.2373(3) 0.042(3) Uani 1 1 d . U
O4 O 0.3168(13) 0.2245(2) 0.4809(3) 0.027(2) Uani 1 1 d . U
N1 N 0.1274(13) 0.5834(3) 0.4133(3) 0.018(2) Uani 1 1 d . U
N2 N 0.0683(15) 0.6106(3) 0.5378(4) 0.020(2) Uani 1 1 d . U
N3 N 0.0062(15) 0.4172(3) 0.6338(3) 0.019(2) Uani 1 1 d . U
N4 N 0.1424(14) 0.3695(3) 0.4041(3) 0.014(2) Uani 1 1 d . U
C1 C 0.0716(16) 0.5131(3) 0.4935(4) 0.013(3) Uani 1 1 d . U
C2 C 0.0828(16) 0.5541(3) 0.4843(4) 0.014(3) Uani 1 1 d . U
C3 C 0.1084(15) 0.5686(3) 0.4442(4) 0.006(2) Uani 1 1 d . U
C4 C 0.0710(17) 0.5841(4) 0.5141(4) 0.016(3) Uani 1 1 d . U
C5 C 0.0851(15) 0.4806(3) 0.4640(4) 0.010(2) Uani 1 1 d . U
C6 C 0.0771(15) 0.4442(3) 0.4859(4) 0.011(2) Uani 1 1 d . U
C7 C 0.0513(16) 0.4531(4) 0.5286(4) 0.014(3) Uani 1 1 d . U
C8 C 0.0413(16) 0.4955(3) 0.5337(4) 0.011(2) Uani 1 1 d . U
C9 C 0.0167(17) 0.5101(4) 0.5720(4) 0.017(3) Uani 1 1 d . U
H9 H 0.0085 0.5383 0.5759 0.020 Uiso 1 1 calc R U
C10 C 0.0037(17) 0.4850(4) 0.6050(4) 0.017(3) Uani 1 1 d . U
H10 H -0.0137 0.4963 0.6311 0.021 Uiso 1 1 calc R U
C11 C 0.0159(17) 0.4422(4) 0.6008(4) 0.019(3) Uani 1 1 d . U
C12 C 0.0343(17) 0.4276(4) 0.5613(4) 0.018(3) Uani 1 1 d . U
H12 H 0.0350 0.3994 0.5569 0.022 Uiso 1 1 calc R U
C13 C -0.0697(18) 0.4312(3) 0.6717(4) 0.016(3) Uani 1 1 d . U
C14 C -0.2560(19) 0.4465(4) 0.6754(4) 0.022(3) Uani 1 1 d . U
H14 H -0.3362 0.4484 0.6519 0.026 Uiso 1 1 calc R U
C15 C -0.335(2) 0.4596(4) 0.7120(4) 0.029(3) Uani 1 1 d . U
H15 H -0.4639 0.4708 0.7131 0.035 Uiso 1 1 calc R U
C16 C -0.2221(19) 0.4561(4) 0.7465(4) 0.021(3) Uani 1 1 d . U
C17 C -0.018(2) 0.4422(4) 0.7439(4) 0.027(3) Uani 1 1 d . U
H17 H 0.0669 0.4426 0.7668 0.032 Uiso 1 1 calc R U
C18 C 0.049(2) 0.4281(4) 0.7062(4) 0.022(3) Uani 1 1 d . U
H18 H 0.1769 0.4162 0.7042 0.027 Uiso 1 1 calc R U
C19 C 0.0990(15) 0.3787(3) 0.6330(4) 0.009(2) Uani 1 1 d . U
C20 C 0.006(2) 0.3471(4) 0.6519(5) 0.031(3) Uani 1 1 d . U
H20 H -0.1182 0.3509 0.6647 0.038 Uiso 1 1 calc R U
C21 C 0.0956(17) 0.3093(4) 0.6522(4) 0.019(3) Uani 1 1 d . U
H21 H 0.0313 0.2876 0.6654 0.023 Uiso 1 1 calc R U
C22 C 0.2813(17) 0.3029(3) 0.6330(4) 0.016(3) Uani 1 1 d . U
C23 C 0.3743(17) 0.3349(3) 0.6131(4) 0.015(3) Uani 1 1 d . U
H23 H 0.4960 0.3310 0.5991 0.018 Uiso 1 1 calc R U
C24 C 0.2849(19) 0.3729(4) 0.6140(4) 0.023(3) Uani 1 1 d . U
H24 H 0.3500 0.3950 0.6017 0.028 Uiso 1 1 calc R U
C25 C -0.186(2) 0.4665(4) 0.8182(4) 0.034(3) Uani 1 1 d . U
H25A H -0.1513 0.4382 0.8225 0.052 Uiso 1 1 calc R U
H25B H -0.2627 0.4762 0.8413 0.052 Uiso 1 1 calc R U
H25C H -0.0638 0.4823 0.8157 0.052 Uiso 1 1 calc R U
C26 C 0.537(2) 0.2580(4) 0.6151(6) 0.036(4) Uani 1 1 d . U
H26A H 0.5168 0.2606 0.5859 0.055 Uiso 1 1 calc R U
H26B H 0.5835 0.2309 0.6214 0.055 Uiso 1 1 calc R U
H26C H 0.6371 0.2775 0.6240 0.055 Uiso 1 1 calc R U
C27 C 0.1078(15) 0.4786(3) 0.4223(4) 0.009(2) Uani 1 1 d . U
H27 H 0.1107 0.5027 0.4071 0.011 Uiso 1 1 calc R U
C28 C 0.1259(14) 0.4430(3) 0.4030(4) 0.008(2) Uani 1 1 d . U
H28 H 0.1415 0.4428 0.3744 0.010 Uiso 1 1 calc R U
C29 C 0.1224(15) 0.4066(3) 0.4237(4) 0.009(2) Uani 1 1 d . U
C30 C 0.0960(14) 0.4084(3) 0.4671(3) 0.004(2) Uani 1 1 d . U
H30 H 0.0919 0.3844 0.4824 0.004 Uiso 1 1 calc R U
C31 C 0.1351(17) 0.3680(3) 0.3619(4) 0.014(3) Uani 1 1 d . U
C32 C -0.0518(19) 0.3718(4) 0.3419(4) 0.022(3) Uani 1 1 d . U
H32 H -0.1702 0.3766 0.3566 0.026 Uiso 1 1 calc R U
C33 C -0.0541(19) 0.3681(4) 0.3008(4) 0.021(3) Uani 1 1 d . U
H33 H -0.1783 0.3708 0.2875 0.025 Uiso 1 1 calc R U
C34 C 0.110(2) 0.3608(4) 0.2771(4) 0.025(3) Uani 1 1 d . U
C35 C 0.287(2) 0.3575(4) 0.2982(5) 0.033(3) Uani 1 1 d . U
H35 H 0.4047 0.3528 0.2831 0.039 Uiso 1 1 calc R U
C36 C 0.303(2) 0.3605(4) 0.3391(5) 0.029(3) Uani 1 1 d . U
H36 H 0.4282 0.3575 0.3519 0.034 Uiso 1 1 calc R U
C37 C 0.1860(17) 0.3332(3) 0.4260(4) 0.016(3) Uani 1 1 d . U
C38 C 0.3407(17) 0.3290(3) 0.4528(4) 0.016(3) Uani 1 1 d . U
H38 H 0.4215 0.3515 0.4588 0.019 Uiso 1 1 calc R U
C39 C 0.3809(17) 0.2936(3) 0.4709(4) 0.014(2) Uani 1 1 d . U
H39 H 0.4900 0.2914 0.4890 0.017 Uiso 1 1 calc R U
C40 C 0.2602(19) 0.2594(4) 0.4630(4) 0.023(3) Uani 1 1 d . U
C41 C 0.1022(16) 0.2633(3) 0.4369(4) 0.015(3) Uani 1 1 d . U
H41 H 0.0179 0.2412 0.4313 0.018 Uiso 1 1 calc R U
C42 C 0.0684(19) 0.3011(4) 0.4186(4) 0.023(3) Uani 1 1 d . U
H42 H -0.0402 0.3041 0.4006 0.028 Uiso 1 1 calc R U
C43 C -0.063(3) 0.3531(6) 0.2161(6) 0.051(4) Uani 1 1 d . U
H43A H -0.1345 0.3293 0.2254 0.076 Uiso 1 1 calc R U
H43B H -0.0363 0.3508 0.1870 0.076 Uiso 1 1 calc R U
H43C H -0.1434 0.3770 0.2212 0.076 Uiso 1 1 calc R U
C44 C 0.201(2) 0.1900(4) 0.4711(5) 0.032(3) Uani 1 1 d . U
H44A H 0.0666 0.1933 0.4817 0.048 Uiso 1 1 calc R U
H44B H 0.2621 0.1662 0.4833 0.048 Uiso 1 1 calc R U
H44C H 0.1961 0.1867 0.4417 0.048 Uiso 1 1 calc R U
O5 O 1.2777(19) 0.0318(3) 0.2145(4) 0.056(3) Uani 1 1 d . U
O6 O 0.7665(14) 0.2363(3) 0.3669(3) 0.033(2) Uani 1 1 d . U
O7 O 1.0601(19) 0.1456(4) 0.7665(4) 0.059(3) Uani 1 1 d . U
O8 O 0.8000(13) 0.2751(2) 0.5224(3) 0.027(2) Uani 1 1 d . U
N5 N 0.9985(15) -0.0822(3) 0.5929(4) 0.021(2) Uani 1 1 d . U
N6 N 1.0369(18) -0.1097(3) 0.4678(4) 0.031(3) Uani 1 1 d . U
N7 N 1.0767(14) 0.0816(3) 0.3700(3) 0.017(2) Uani 1 1 d . U
N8 N 0.9747(15) 0.1303(3) 0.5981(3) 0.021(2) Uani 1 1 d . U
C45 C 1.0487(17) -0.0136(4) 0.5116(4) 0.017(3) Uani 1 1 d . U
C46 C 1.0315(17) -0.0532(4) 0.5201(4) 0.019(3) Uani 1 1 d . U
C47 C 1.0157(17) -0.0693(4) 0.5602(4) 0.019(3) Uani 1 1 d . U
C48 C 1.0377(17) -0.0839(4) 0.4897(4) 0.017(3) Uani 1 1 d . U
C49 C 1.0279(17) 0.0206(4) 0.5398(4) 0.019(3) Uani 1 1 d . U
C50 C 1.0409(15) 0.0563(3) 0.5189(4) 0.012(2) Uani 1 1 d . U
C51 C 1.0589(16) 0.0473(3) 0.4745(4) 0.013(2) Uani 1 1 d . U
C52 C 1.0629(16) 0.0053(3) 0.4710(4) 0.015(3) Uani 1 1 d . U
C53 C 1.0748(15) -0.0108(3) 0.4319(4) 0.011(2) Uani 1 1 d . U
H53 H 1.0762 -0.0390 0.4283 0.013 Uiso 1 1 calc R U
C54 C 1.0847(16) 0.0142(3) 0.3986(4) 0.012(2) Uani 1 1 d . U
H54 H 1.0958 0.0032 0.3722 0.014 Uiso 1 1 calc R U
C55 C 1.0783(17) 0.0563(3) 0.4040(4) 0.016(3) Uani 1 1 d . U
C56 C 1.0708(16) 0.0725(3) 0.4426(4) 0.011(2) Uani 1 1 d . U
H56 H 1.0739 0.1006 0.4466 0.013 Uiso 1 1 calc R U
C57 C 1.119(2) 0.0662(4) 0.3297(5) 0.032(3) Uani 1 1 d . U
C58 C 1.326(2) 0.0564(4) 0.3211(5) 0.036(4) Uani 1 1 d . U
H58 H 1.4274 0.0583 0.3409 0.044 Uiso 1 1 calc R U
C59 C 1.362(2) 0.0438(4) 0.2813(5) 0.038(4) Uani 1 1 d . U
H59 H 1.4927 0.0353 0.2747 0.046 Uiso 1 1 calc R U
C60 C 1.227(2) 0.0431(4) 0.2525(5) 0.034(3) Uani 1 1 d . U
C61 C 1.021(2) 0.0532(4) 0.2612(5) 0.031(3) Uani 1 1 d . U
H61 H 0.9205 0.0523 0.2412 0.037 Uiso 1 1 calc R U
C62 C 0.984(3) 0.0641(5) 0.3002(6) 0.050(4) Uani 1 1 d . U
H62 H 0.8514 0.0707 0.3069 0.060 Uiso 1 1 calc R U
C63 C 1.000(2) 0.1215(4) 0.3712(5) 0.030(3) Uani 1 1 d . U
C64 C 0.8243(19) 0.1291(4) 0.3910(4) 0.025(3) Uani 1 1 d . U
H64 H 0.7551 0.1080 0.4041 0.030 Uiso 1 1 calc R U
C65 C 0.750(2) 0.1672(4) 0.3917(5) 0.027(3) Uani 1 1 d . U
H65 H 0.6357 0.1728 0.4075 0.033 Uiso 1 1 calc R U
C66 C 0.838(2) 0.1976(4) 0.3698(4) 0.023(3) Uani 1 1 d . U
C67 C 1.012(2) 0.1896(4) 0.3492(5) 0.028(3) Uani 1 1 d . U
H67 H 1.0754 0.2103 0.3343 0.033 Uiso 1 1 calc R U
C68 C 1.0927(16) 0.1529(3) 0.3502(4) 0.012(2) Uani 1 1 d . U
H68 H 1.2142 0.1481 0.3365 0.015 Uiso 1 1 calc R U
C69 C 1.134(3) 0.0312(6) 0.1821(6) 0.063(5) Uani 1 1 d . U
H69A H 1.0266 0.0127 0.1890 0.095 Uiso 1 1 calc R U
H69B H 1.1988 0.0223 0.1571 0.095 Uiso 1 1 calc R U
H69C H 1.0804 0.0582 0.1783 0.095 Uiso 1 1 calc R U
C70 C 0.591(2) 0.2443(5) 0.3891(6) 0.045(4) Uani 1 1 d . U
H70A H 0.4782 0.2313 0.3758 0.067 Uiso 1 1 calc R U
H70B H 0.5685 0.2733 0.3900 0.067 Uiso 1 1 calc R U
H70C H 0.6050 0.2340 0.4167 0.067 Uiso 1 1 calc R U
C71 C 1.0112(17) 0.0212(4) 0.5821(4) 0.019(3) Uani 1 1 d . U
H71 H 1.0142 -0.0029 0.5975 0.023 Uiso 1 1 calc R U
C72 C 0.9899(18) 0.0584(4) 0.6008(4) 0.020(3) Uani 1 1 d . U
H72 H 0.9699 0.0593 0.6292 0.024 Uiso 1 1 calc R U
C73 C 0.9969(17) 0.0950(4) 0.5791(4) 0.020(3) Uani 1 1 d . U
C74 C 1.0212(18) 0.0932(4) 0.5370(4) 0.022(3) Uani 1 1 d . U
H74 H 1.0239 0.1170 0.5212 0.026 Uiso 1 1 calc R U
C75 C 0.9879(18) 0.1335(4) 0.6428(4) 0.020(3) Uani 1 1 d . U
C76 C 0.825(2) 0.1414(5) 0.6649(5) 0.039(4) Uani 1 1 d . U
H76 H 0.7018 0.1448 0.6515 0.046 Uiso 1 1 calc R U
C77 C 0.833(3) 0.1448(6) 0.7082(6) 0.056(5) Uani 1 1 d . U
H77 H 0.7192 0.1489 0.7247 0.067 Uiso 1 1 calc R U
C78 C 1.022(2) 0.1417(5) 0.7233(5) 0.037(4) Uani 1 1 d . U
C79 C 1.187(2) 0.1327(4) 0.7029(5) 0.031(3) Uani 1 1 d . U
H79 H 1.3115 0.1293 0.7161 0.037 Uiso 1 1 calc R U
C80 C 1.166(2) 0.1287(4) 0.6616(4) 0.028(3) Uani 1 1 d . U
H80 H 1.2796 0.1223 0.6458 0.033 Uiso 1 1 calc R U
C81 C 0.9434(19) 0.1672(4) 0.5783(4) 0.023(3) Uani 1 1 d . U
C82 C 1.061(2) 0.2009(4) 0.5844(4) 0.024(3) Uani 1 1 d . U
H82 H 1.1731 0.1989 0.6016 0.029 Uiso 1 1 calc R U
C83 C 1.020(2) 0.2361(4) 0.5666(5) 0.027(3) Uani 1 1 d . U
H83 H 1.1026 0.2586 0.5719 0.033 Uiso 1 1 calc R U
C84 C 0.8594(17) 0.2403(3) 0.5406(4) 0.015(3) Uani 1 1 d . U
C85 C 0.736(2) 0.2078(4) 0.5343(5) 0.033(3) Uani 1 1 d . U
H85 H 0.6248 0.2104 0.5169 0.039 Uiso 1 1 calc R U
C86 C 0.7743(19) 0.1711(4) 0.5531(4) 0.023(3) Uani 1 1 d . U
H86 H 0.6877 0.1490 0.5491 0.027 Uiso 1 1 calc R U
C87 C 0.879(4) 0.1505(9) 0.7894(9) 0.105(9) Uani 1 1 d . U
H87A H 0.8494 0.1791 0.7922 0.158 Uiso 1 1 calc R U
H87B H 0.8958 0.1386 0.8163 0.158 Uiso 1 1 calc R U
H87C H 0.7700 0.1372 0.7753 0.158 Uiso 1 1 calc R U
C88 C 0.9094(18) 0.3106(3) 0.5318(5) 0.021(3) Uani 1 1 d . U
H88A H 0.9079 0.3150 0.5611 0.032 Uiso 1 1 calc R U
H88B H 0.8486 0.3336 0.5182 0.032 Uiso 1 1 calc R U
H88C H 1.0466 0.3075 0.5226 0.032 Uiso 1 1 calc R U

loop_
_atom_site_aniso_label
_atom_site_aniso_U_11
_atom_site_aniso_U_22
_atom_site_aniso_U_33
_atom_site_aniso_U_23
_atom_site_aniso_U_13
_atom_site_aniso_U_12
O1 0.040(4) 0.034(4) 0.031(4) -0.002(4) -0.001(4) 0.003(3)
O2 0.030(4) 0.018(3) 0.032(4) 0.003(3) 0.005(3) 0.010(3)
O3 0.037(4) 0.057(5) 0.032(5) -0.002(4) 0.000(4) -0.009(4)
O4 0.025(4) 0.020(4) 0.037(4) 0.004(3) -0.003(4) 0.006(3)
N1 0.009(4) 0.013(4) 0.030(6) 0.007(4) -0.002(4) -0.004(4)
N2 0.018(5) 0.016(5) 0.026(6) -0.003(5) 0.011(4) 0.006(4)
N3 0.025(4) 0.016(4) 0.017(4) -0.002(3) 0.003(4) 0.003(3)
N4 0.021(4) 0.011(4) 0.011(4) -0.002(3) -0.004(3) 0.003(3)
C1 0.009(4) 0.014(4) 0.017(5) 0.001(4) 0.000(4) 0.000(3)
C2 0.013(4) 0.011(4) 0.017(5) -0.003(4) 0.000(4) -0.002(3)
C3 0.006(2) 0.006(2) 0.007(2) 0.0000(14) -0.0003(14) 0.0005(13)
C4 0.013(4) 0.015(4) 0.021(5) 0.006(4) -0.002(4) -0.004(4)
C5 0.005(4) 0.008(4) 0.016(5) -0.004(4) 0.001(4) 0.003(3)
C6 0.006(4) 0.012(4) 0.015(5) 0.004(4) -0.005(4) 0.001(3)
C7 0.008(4) 0.018(4) 0.017(5) 0.000(4) -0.001(4) -0.005(4)
C8 0.006(4) 0.007(4) 0.019(5) 0.000(4) 0.000(4) -0.002(3)
C9 0.011(4) 0.016(4) 0.023(5) -0.003(4) -0.003(4) 0.005(4)
C10 0.016(4) 0.018(4) 0.018(5) -0.003(4) -0.001(4) 0.002(4)
C11 0.015(4) 0.022(5) 0.020(5) -0.001(4) 0.001(4) -0.001(4)
C12 0.018(4) 0.015(4) 0.022(5) -0.002(4) 0.001(4) 0.002(4)
C13 0.023(5) 0.013(4) 0.014(5) -0.001(4) -0.001(4) 0.001(4)
C14 0.020(4) 0.025(5) 0.021(5) 0.002(4) 0.000(4) 0.001(4)
C15 0.031(5) 0.026(5) 0.030(5) -0.002(4) 0.001(4) 0.001(4)
C16 0.022(5) 0.021(4) 0.019(5) 0.005(4) -0.005(4) 0.000(4)
C17 0.025(5) 0.031(5) 0.024(5) 0.003(4) -0.001(4) 0.005(4)
C18 0.029(5) 0.020(4) 0.018(5) -0.003(4) -0.003(4) 0.001(4)
C19 0.008(4) 0.007(4) 0.012(4) 0.002(4) 0.001(4) 0.002(3)
C20 0.032(5) 0.030(5) 0.032(5) -0.001(4) 0.001(4) 0.000(4)
C21 0.013(4) 0.019(4) 0.025(5) 0.001(4) 0.006(4) 0.000(4)
C22 0.016(4) 0.015(4) 0.017(5) -0.005(4) 0.001(4) 0.000(4)
C23 0.011(4) 0.014(4) 0.019(5) 0.002(4) 0.001(4) -0.001(3)
C24 0.021(5) 0.022(5) 0.025(5) 0.000(4) -0.001(4) 0.000(4)
C25 0.044(7) 0.036(6) 0.023(7) -0.001(6) -0.011(6) -0.003(6)
C26 0.024(6) 0.029(6) 0.057(8) -0.003(6) 0.011(6) 0.017(5)
C27 0.004(4) 0.006(4) 0.017(5) 0.003(4) -0.001(4) 0.003(3)
C28 0.002(4) 0.011(4) 0.012(4) -0.003(4) -0.001(4) -0.002(3)
C29 0.008(3) 0.010(3) 0.010(3) -0.0001(14) -0.0002(14) -0.0002(14)
C30 0.003(2) 0.004(2) 0.004(2) 0.0003(14) -0.0002(14) -0.0010(13)
C31 0.017(4) 0.009(4) 0.016(5) -0.002(4) -0.005(4) 0.007(4)
C32 0.020(5) 0.023(5) 0.022(5) 0.000(4) -0.002(4) 0.005(4)
C33 0.024(5) 0.021(4) 0.017(5) -0.007(4) -0.005(4) 0.003(4)
C34 0.027(5) 0.031(5) 0.017(5) 0.000(4) 0.000(4) -0.004(4)
C35 0.026(5) 0.045(5) 0.027(5) -0.001(4) 0.007(4) -0.007(4)
C36 0.019(5) 0.039(5) 0.029(5) -0.003(4) -0.005(4) -0.005(4)
C37 0.015(4) 0.017(4) 0.017(5) 0.001(4) 0.001(4) 0.001(4)
C38 0.015(4) 0.014(4) 0.018(5) -0.002(4) -0.004(4) -0.002(4)
C39 0.012(4) 0.011(4) 0.019(5) -0.002(4) -0.004(4) 0.000(3)
C40 0.020(5) 0.023(4) 0.026(5) 0.001(4) 0.003(4) 0.008(4)
C41 0.014(4) 0.012(4) 0.020(5) -0.001(4) -0.003(4) -0.002(3)
C42 0.024(5) 0.021(5) 0.024(5) -0.001(4) 0.001(4) -0.001(4)
C43 0.047(8) 0.062(8) 0.044(8) 0.000(7) -0.022(7) 0.008(7)
C44 0.037(7) 0.013(5) 0.045(8) 0.006(5) 0.003(6) 0.002(5)
O5 0.059(5) 0.056(5) 0.052(5) -0.004(4) 0.004(4) -0.002(4)
O6 0.030(4) 0.031(4) 0.038(4) 0.000(4) -0.001(4) 0.004(3)
O7 0.057(5) 0.069(5) 0.050(5) -0.001(4) 0.001(4) 0.007(4)
O8 0.025(4) 0.019(4) 0.038(4) 0.003(3) 0.001(3) 0.003(3)
N5 0.017(5) 0.017(5) 0.027(6) -0.006(4) 0.005(4) 0.005(4)
N6 0.040(6) 0.013(5) 0.039(7) 0.005(5) 0.010(5) -0.003(4)
N7 0.016(4) 0.017(4) 0.016(4) 0.001(3) 0.003(3) -0.001(3)
N8 0.017(4) 0.023(4) 0.023(5) 0.000(4) -0.005(4) 0.003(3)
C45 0.013(4) 0.021(5) 0.017(5) 0.003(4) 0.002(4) 0.002(4)
C46 0.015(4) 0.019(4) 0.024(5) -0.001(4) 0.002(4) 0.001(4)
C47 0.015(4) 0.016(4) 0.027(5) -0.002(4) 0.001(4) 0.003(4)
C48 0.016(4) 0.012(4) 0.023(5) 0.001(4) 0.003(4) 0.003(4)
C49 0.013(4) 0.018(4) 0.024(5) 0.002(4) 0.001(4) -0.001(4)
C50 0.008(4) 0.013(4) 0.015(5) 0.001(4) -0.001(4) 0.002(3)
C51 0.011(4) 0.013(4) 0.015(5) -0.001(4) -0.002(4) 0.003(3)
C52 0.009(4) 0.015(4) 0.021(5) -0.001(4) 0.005(4) 0.006(3)
C53 0.005(4) 0.011(4) 0.017(5) 0.000(4) 0.003(4) 0.004(3)
C54 0.013(4) 0.008(4) 0.015(5) 0.000(4) 0.002(4) 0.002(3)
C55 0.013(4) 0.019(4) 0.018(5) 0.002(4) 0.000(4) 0.003(4)
C56 0.013(4) 0.008(4) 0.012(5) -0.001(4) 0.003(4) 0.005(3)
C57 0.033(5) 0.029(5) 0.033(6) 0.000(4) 0.000(4) 0.001(4)
C58 0.032(5) 0.038(5) 0.039(6) 0.002(4) 0.009(4) 0.007(4)
C59 0.037(5) 0.039(5) 0.038(6) -0.007(4) 0.008(5) -0.001(4)
C60 0.035(5) 0.035(5) 0.032(5) -0.002(4) 0.004(4) -0.004(4)
C61 0.026(5) 0.038(5) 0.028(5) -0.001(4) 0.001(4) 0.007(4)
C62 0.052(6) 0.050(6) 0.048(6) -0.001(5) 0.000(5) 0.003(5)
C63 0.031(5) 0.030(5) 0.028(5) 0.001(4) -0.001(4) 0.003(4)
C64 0.023(5) 0.025(5) 0.027(5) 0.005(4) 0.003(4) 0.001(4)
C65 0.023(5) 0.030(5) 0.028(5) -0.002(4) -0.002(4) 0.003(4)
C66 0.026(5) 0.018(4) 0.026(5) 0.003(4) 0.002(4) 0.001(4)
C67 0.029(5) 0.025(5) 0.029(5) 0.004(4) 0.001(4) -0.001(4)
C68 0.014(4) 0.010(4) 0.013(5) 0.003(4) 0.007(4) 0.000(3)
C69 0.067(9) 0.073(9) 0.050(9) 0.001(8) 0.003(8) -0.009(8)
C70 0.039(7) 0.037(7) 0.058(9) 0.005(7) 0.010(7) 0.007(6)
C71 0.016(4) 0.018(4) 0.024(5) 0.004(4) -0.002(4) 0.004(4)
C72 0.019(4) 0.021(4) 0.020(5) 0.003(4) 0.004(4) 0.004(4)
C73 0.016(4) 0.020(5) 0.023(5) 0.002(4) -0.003(4) 0.005(4)
C74 0.018(5) 0.021(5) 0.026(5) 0.003(4) -0.002(4) -0.002(4)
C75 0.015(4) 0.019(4) 0.026(5) -0.001(4) 0.000(4) -0.001(4)
C76 0.033(5) 0.045(6) 0.037(6) -0.001(5) 0.000(4) -0.001(4)
C77 0.054(6) 0.061(6) 0.053(7) -0.003(5) -0.006(5) 0.000(5)
C78 0.035(5) 0.043(5) 0.032(6) 0.000(4) 0.002(4) -0.001(4)
C79 0.031(5) 0.029(5) 0.032(5) -0.002(4) -0.004(4) 0.001(4)
C80 0.030(5) 0.026(5) 0.027(5) -0.001(4) -0.003(4) 0.007(4)
C81 0.024(5) 0.021(5) 0.024(5) -0.001(4) -0.002(4) 0.005(4)
C82 0.029(5) 0.017(5) 0.027(5) -0.002(4) 0.000(4) -0.003(4)
C83 0.026(5) 0.024(5) 0.033(5) -0.004(4) -0.003(4) -0.001(4)
C84 0.013(4) 0.012(4) 0.018(5) 0.001(4) 0.000(4) 0.002(4)
C85 0.031(5) 0.034(5) 0.033(5) 0.001(4) -0.002(4) 0.002(4)
C86 0.018(4) 0.022(4) 0.028(5) 0.002(4) 0.000(4) -0.001(4)
C87 0.100(12) 0.119(13) 0.097(13) 0.006(10) 0.012(10) 0.009(10)
C88 0.018(5) 0.008(5) 0.038(7) -0.003(5) 0.001(5) 0.004(4)

loop_
_atom_type_symbol
_atom_type_description
_atom_type_scat_dispersion_real
_atom_type_scat_dispersion_imag
_atom_type_scat_source
C C 0.0181 0.0091 'International Tables Vol C Tables 4.2.6.8 and 6.1.1.4'
H H 0.0000 0.0000 'International Tables Vol C Tables 4.2.6.8 and 6.1.1.4'
N N 0.0311 0.0180 'International Tables Vol C Tables 4.2.6.8 and 6.1.1.4'
O O 0.0492 0.0322 'International Tables Vol C Tables 4.2.6.8 and 6.1.1.4'

loop_
_geom_angle_atom_site_label_1
_geom_angle_atom_site_label_2
_geom_angle_atom_site_label_3
_geom_angle
C16 O1 C25 117.9(11)
C22 O2 C26 116.7(10)
C34 O3 C43 117.2(13)
C40 O4 C44 116.1(10)
C11 N3 C19 120.7(10)
C11 N3 C13 120.7(10)
C19 N3 C13 117.9(10)
C31 N4 C29 119.3(9)
C31 N4 C37 118.6(9)
C29 N4 C37 121.9(10)
C2 C1 C5 125.1(12)
C2 C1 C8 126.6(11)
C5 C1 C8 108.3(9)
C1 C2 C4 122.5(12)
C1 C2 C3 122.7(11)
C4 C2 C3 114.8(10)
N1 C3 C2 174.0(11)
N2 C4 C2 176.2(13)
C27 C5 C6 118.1(10)
C27 C5 C1 134.8(11)
C6 C5 C1 107.1(11)
C30 C6 C5 121.3(11)
C30 C6 C7 129.6(11)
C5 C6 C7 109.1(10)
C12 C7 C8 121.0(12)
C12 C7 C6 130.2(11)
C8 C7 C6 108.8(10)
C9 C8 C7 118.0(11)
C9 C8 C1 135.3(10)
C7 C8 C1 106.6(10)
C8 C9 C10 121.6(11)
C8 C9 H9 119.2
C10 C9 H9 119.2
C9 C10 C11 121.6(12)
C9 C10 H10 119.2
C11 C10 H10 119.2
N3 C11 C12 122.0(11)
N3 C11 C10 121.7(12)
C12 C11 C10 116.2(12)
C7 C12 C11 121.5(11)
C7 C12 H12 119.3
C11 C12 H12 119.3
C14 C13 C18 118.8(12)
C14 C13 N3 122.2(12)
C18 C13 N3 118.9(11)
C13 C14 C15 123.3(13)
C13 C14 H14 118.3
C15 C14 H14 118.3
C16 C15 C14 118.9(13)
C16 C15 H15 120.5
C14 C15 H15 120.5
O1 C16 C15 117.4(12)
O1 C16 C17 122.2(12)
C15 C16 C17 120.0(13)
C18 C17 C16 117.7(13)
C18 C17 H17 121.2
C16 C17 H17 121.2
C13 C18 C17 120.9(12)
C13 C18 H18 119.6
C17 C18 H18 119.6
C20 C19 C24 119.8(11)
C20 C19 N3 118.8(11)
C24 C19 N3 121.4(10)
C19 C20 C21 120.0(13)
C19 C20 H20 120.0
C21 C20 H20 120.0
C20 C21 C22 120.8(12)
C20 C21 H21 119.6
C22 C21 H21 119.6
O2 C22 C23 124.8(11)
O2 C22 C21 115.9(11)
C23 C22 C21 119.3(11)
C24 C23 C22 119.0(11)
C24 C23 H23 120.5
C22 C23 H23 120.5
C23 C24 C19 121.0(11)
C23 C24 H24 119.5
C19 C24 H24 119.5
O1 C25 H25A 109.5
O1 C25 H25B 109.5
H25A C25 H25B 109.5
O1 C25 H25C 109.5
H25A C25 H25C 109.5
H25B C25 H25C 109.5
O2 C26 H26A 109.5
O2 C26 H26B 109.5
H26A C26 H26B 109.5
O2 C26 H26C 109.5
H26A C26 H26C 109.5
H26B C26 H26C 109.5
C28 C27 C5 121.5(11)
C28 C27 H27 119.3
C5 C27 H27 119.3
C27 C28 C29 121.9(11)
C27 C28 H28 119.0
C29 C28 H28 119.0
C28 C29 N4 122.6(11)
C28 C29 C30 116.9(10)
N4 C29 C30 120.5(10)
C6 C30 C29 120.3(10)
C6 C30 H30 119.8
C29 C30 H30 119.8
C36 C31 N4 121.5(11)
C36 C31 C32 118.9(12)
N4 C31 C32 119.4(11)
C33 C32 C31 117.7(13)
C33 C32 H32 121.2
C31 C32 H32 121.2
C32 C33 C34 125.0(13)
C32 C33 H33 117.5
C34 C33 H33 117.5
O3 C34 C33 128.6(13)
O3 C34 C35 116.5(13)
C33 C34 C35 114.9(13)
C36 C35 C34 124.0(14)
C36 C35 H35 118.0
C34 C35 H35 118.0
C35 C36 C31 119.5(13)
C35 C36 H36 120.3
C31 C36 H36 120.3
C42 C37 C38 118.7(12)
C42 C37 N4 117.0(11)
C38 C37 N4 124.3(11)
C39 C38 C37 121.8(11)
C39 C38 H38 119.1
C37 C38 H38 119.1
C38 C39 C40 120.2(11)
C38 C39 H39 119.9
C40 C39 H39 119.9
O4 C40 C41 124.7(11)
O4 C40 C39 116.4(11)
C41 C40 C39 118.8(11)
C40 C41 C42 118.4(11)
C40 C41 H41 120.8
C42 C41 H41 120.8
C37 C42 C41 122.1(12)
C37 C42 H42 118.9
C41 C42 H42 118.9
O3 C43 H43A 109.5
O3 C43 H43B 109.5
H43A C43 H43B 109.5
O3 C43 H43C 109.5
H43A C43 H43C 109.5
H43B C43 H43C 109.5
O4 C44 H44A 109.5
O4 C44 H44B 109.5
H44A C44 H44B 109.5
O4 C44 H44C 109.5
H44A C44 H44C 109.5
H44B C44 H44C 109.5
C60 O5 C69 121.4(14)
C66 O6 C70 115.7(11)
C87 O7 C78 112.1(17)
C84 O8 C88 117.2(10)
C55 N7 C63 122.7(11)
C55 N7 C57 121.2(10)
C63 N7 C57 115.1(11)
C73 N8 C81 124.5(12)
C73 N8 C75 121.6(11)
C81 N8 C75 113.9(10)
C46 C45 C49 127.7(13)
C46 C45 C52 127.3(12)
C49 C45 C52 104.5(10)
C45 C46 C47 124.3(12)
C45 C46 C48 123.3(13)
C47 C46 C48 112.3(10)
N5 C47 C46 178.5(13)
N6 C48 C46 175.2(14)
C50 C49 C71 119.5(12)
C50 C49 C45 110.0(12)
C71 C49 C45 130.3(12)
C74 C50 C49 123.3(12)
C74 C50 C51 127.6(11)
C49 C50 C51 108.8(10)
C56 C51 C52 123.5(11)
C56 C51 C50 130.1(10)
C52 C51 C50 106.4(10)
C53 C52 C51 117.4(11)
C53 C52 C45 132.4(10)
C51 C52 C45 110.2(11)
C54 C53 C52 120.4(10)
C54 C53 H53 119.8
C52 C53 H53 119.8
C53 C54 C55 119.8(11)
C53 C54 H54 120.1
C55 C54 H54 120.1
C56 C55 N7 120.1(10)
C56 C55 C54 120.1(11)
N7 C55 C54 119.8(12)
C51 C56 C55 118.7(10)
C51 C56 H56 120.7
C55 C56 H56 120.7
C62 C57 N7 123.6(14)
C62 C57 C58 119.7(16)
N7 C57 C58 116.5(13)
C59 C58 C57 114.7(15)
C59 C58 H58 122.6
C57 C58 H58 122.6
C60 C59 C58 124.1(15)
C60 C59 H59 118.0
C58 C59 H59 118.0
C59 C60 O5 119.8(14)
C59 C60 C61 120.8(14)
O5 C60 C61 119.3(14)
C62 C61 C60 115.1(15)
C62 C61 H61 122.5
C60 C61 H61 122.5
C57 C62 C61 125.5(17)
C57 C62 H62 117.3
C61 C62 H62 117.3
C64 C63 C68 118.6(12)
C64 C63 N7 119.7(12)
C68 C63 N7 121.6(12)
C65 C64 C63 119.7(13)
C65 C64 H64 120.1
C63 C64 H64 120.1
C64 C65 C66 121.2(13)
C64 C65 H65 119.4
C66 C65 H65 119.4
O6 C66 C65 125.0(12)
O6 C66 C67 116.3(11)
C65 C66 C67 118.7(12)
C68 C67 C66 120.6(13)
C68 C67 H67 119.7
C66 C67 H67 119.7
C67 C68 C63 121.0(12)
C67 C68 H68 119.5
C63 C68 H68 119.5
O5 C69 H69A 109.5
O5 C69 H69B 109.5
H69A C69 H69B 109.5
O5 C69 H69C 109.5
H69A C69 H69C 109.5
H69B C69 H69C 109.5
O6 C70 H70A 109.5
O6 C70 H70B 109.5
H70A C70 H70B 109.5
O6 C70 H70C 109.5
H70A C70 H70C 109.5
H70B C70 H70C 109.5
C72 C71 C49 117.5(12)
C72 C71 H71 121.3
C49 C71 H71 121.3
C71 C72 C73 122.7(13)
C71 C72 H72 118.6
C73 C72 H72 118.6
N8 C73 C74 120.9(12)
N8 C73 C72 121.0(13)
C74 C73 C72 118.1(12)
C50 C74 C73 118.6(12)
C50 C74 H74 120.7
C73 C74 H74 120.7
C76 C75 C80 119.5(15)
C76 C75 N8 120.5(12)
C80 C75 N8 120.0(12)
C75 C76 C77 122.0(16)
C75 C76 H76 119.0
C77 C76 H76 119.0
C78 C77 C76 112.8(18)
C78 C77 H77 123.6
C76 C77 H77 123.6
C79 C78 C77 127.6(18)
C79 C78 O7 111.5(14)
C77 C78 O7 120.7(15)
C78 C79 C80 115.7(14)
C78 C79 H79 122.1
C80 C79 H79 122.1
C75 C80 C79 122.1(14)
C75 C80 H80 118.9
C79 C80 H80 118.9
C82 C81 N8 123.7(12)
C82 C81 C86 117.9(12)
N8 C81 C86 118.2(11)
C83 C82 C81 122.0(13)
C83 C82 H82 119.0
C81 C82 H82 119.0
C82 C83 C84 121.1(12)
C82 C83 H83 119.4
C84 C83 H83 119.4
O8 C84 C85 115.0(11)
O8 C84 C83 125.8(11)
C85 C84 C83 119.0(11)
C84 C85 C86 120.6(13)
C84 C85 H85 119.7
C86 C85 H85 119.7
C85 C86 C81 119.3(12)
C85 C86 H86 120.3
C81 C86 H86 120.3
O7 C87 H87A 109.5
O7 C87 H87B 109.5
H87A C87 H87B 109.5
O7 C87 H87C 109.5
H87A C87 H87C 109.5
H87B C87 H87C 109.5
O8 C88 H88A 109.5
O8 C88 H88B 109.5
H88A C88 H88B 109.5
O8 C88 H88C 109.5
H88A C88 H88C 109.5
H88B C88 H88C 109.5

loop_
_geom_bond_atom_site_label_1
_geom_bond_atom_site_label_2
_geom_bond_distance
O1 C16 1.367(17)
O1 C25 1.445(17)
O2 C22 1.348(14)
O2 C26 1.425(17)
O3 C34 1.325(18)
O3 C43 1.420(19)
O4 C40 1.361(15)
O4 C44 1.428(16)
N1 C3 1.142(15)
N2 C4 1.181(17)
N3 C11 1.377(17)
N3 C19 1.428(14)
N3 C13 1.431(17)
N4 C31 1.396(17)
N4 C29 1.403(15)
N4 C37 1.443(15)
C1 C2 1.405(16)
C1 C5 1.462(16)
C1 C8 1.467(17)
C2 C4 1.408(18)
C2 C3 1.420(17)
C5 C27 1.388(17)
C5 C6 1.415(16)
C6 C30 1.353(15)
C6 C7 1.451(19)
C7 C12 1.381(18)
C7 C8 1.427(16)
C8 C9 1.367(18)
C9 C10 1.379(18)
C9 H9 0.9500
C10 C11 1.436(17)
C10 H10 0.9500
C11 C12 1.402(19)
C12 H12 0.9500
C13 C14 1.362(18)
C13 C18 1.398(18)
C14 C15 1.39(2)
C14 H14 0.9500
C15 C16 1.38(2)
C15 H15 0.9500
C16 C17 1.455(18)
C17 C18 1.41(2)
C17 H17 0.9500
C18 H18 0.9500
C19 C20 1.377(18)
C19 C24 1.416(17)
C20 C21 1.397(19)
C20 H20 0.9500
C21 C22 1.420(17)
C21 H21 0.9500
C22 C23 1.404(17)
C23 C24 1.403(17)
C23 H23 0.9500
C24 H24 0.9500
C25 H25A 0.9800
C25 H25B 0.9800
C25 H25C 0.9800
C26 H26A 0.9800
C26 H26B 0.9800
C26 H26C 0.9800
C27 C28 1.355(16)
C27 H27 0.9500
C28 C29 1.397(16)
C28 H28 0.9500
C29 C30 1.446(17)
C30 H30 0.9500
C31 C36 1.383(19)
C31 C32 1.430(17)
C32 C33 1.364(19)
C32 H32 0.9500
C33 C34 1.375(19)
C33 H33 0.9500
C34 C35 1.39(2)
C35 C36 1.36(2)
C35 H35 0.9500
C36 H36 0.9500
C37 C42 1.354(18)
C37 C38 1.376(17)
C38 C39 1.352(16)
C38 H38 0.9500
C39 C40 1.425(17)
C39 H39 0.9500
C40 C41 1.377(18)
C41 C42 1.420(18)
C41 H41 0.9500
C42 H42 0.9500
C43 H43A 0.9800
C43 H43B 0.9800
C43 H43C 0.9800
C44 H44A 0.9800
C44 H44B 0.9800
C44 H44C 0.9800
O5 C60 1.355(19)
O5 C69 1.44(2)
O6 C66 1.380(15)
O6 C70 1.418(19)
O7 C87 1.44(3)
O7 C78 1.46(2)
O8 C84 1.368(14)
O8 C88 1.430(14)
N5 C47 1.169(18)
N6 C48 1.123(17)
N7 C55 1.405(17)
N7 C63 1.430(17)
N7 C57 1.456(19)
N8 C73 1.344(16)
N8 C81 1.413(17)
N8 C75 1.483(18)
C45 C46 1.356(17)
C45 C49 1.481(18)
C45 C52 1.486(18)
C46 C47 1.44(2)
C46 C48 1.438(19)
C49 C50 1.382(17)
C49 C71 1.40(2)
C50 C74 1.376(17)
C50 C51 1.501(18)
C51 C56 1.350(17)
C51 C52 1.409(16)
C52 C53 1.400(18)
C53 C54 1.381(17)
C53 H53 0.9500
C54 C55 1.416(16)
C54 H54 0.9500
C55 C56 1.389(18)
C56 H56 0.9500
C57 C62 1.34(2)
C57 C58 1.46(2)
C58 C59 1.40(2)
C58 H58 0.9500
C59 C60 1.32(2)
C59 H59 0.9500
C60 C61 1.45(2)
C61 C62 1.36(2)
C61 H61 0.9500
C62 H62 0.9500
C63 C64 1.38(2)
C63 C68 1.403(19)
C64 C65 1.365(18)
C64 H64 0.9500
C65 C66 1.383(19)
C65 H65 0.9500
C66 C67 1.38(2)
C67 C68 1.339(17)
C67 H67 0.9500
C68 H68 0.9500
C69 H69A 0.9800
C69 H69B 0.9800
C69 H69C 0.9800
C70 H70A 0.9800
C70 H70B 0.9800
C70 H70C 0.9800
C71 C72 1.394(18)
C71 H71 0.9500
C72 C73 1.417(18)
C72 H72 0.9500
C73 C74 1.40(2)
C74 H74 0.9500
C75 C76 1.34(2)
C75 C80 1.365(19)
C76 C77 1.44(3)
C76 H76 0.9500
C77 C78 1.37(2)
C77 H77 0.9500
C78 C79 1.34(2)
C79 C80 1.38(2)
C79 H79 0.9500
C80 H80 0.9500
C81 C82 1.388(18)
C81 C86 1.419(19)
C82 C83 1.342(19)
C82 H82 0.9500
C83 C84 1.390(19)
C83 H83 0.9500
C84 C85 1.382(19)
C85 C86 1.396(19)
C85 H85 0.9500
C86 H86 0.9500
C87 H87A 0.9800
C87 H87B 0.9800
C87 H87C 0.9800
C88 H88A 0.9800
C88 H88B 0.9800
C88 H88C 0.9800

loop_
_geom_torsion_atom_site_label_1
_geom_torsion_atom_site_label_2
_geom_torsion_atom_site_label_3
_geom_torsion_atom_site_label_4
_geom_torsion
C5 C1 C2 C4 -179.3(10)
C8 C1 C2 C4 1.9(18)
C5 C1 C2 C3 0.2(17)
C8 C1 C2 C3 -178.6(10)
C2 C1 C5 C27 -1(2)
C8 C1 C5 C27 178.1(11)
C2 C1 C5 C6 177.1(10)
C8 C1 C5 C6 -3.9(12)
C27 C5 C6 C30 1.7(15)
C1 C5 C6 C30 -176.8(9)
C27 C5 C6 C7 -179.5(9)
C1 C5 C6 C7 2.1(12)
C30 C6 C7 C12 -2(2)
C5 C6 C7 C12 179.5(11)
C30 C6 C7 C8 179.2(10)
C5 C6 C7 C8 0.5(12)
C12 C7 C8 C9 0.8(16)
C6 C7 C8 C9 179.9(10)
C12 C7 C8 C1 178.0(10)
C6 C7 C8 C1 -2.9(12)
C2 C1 C8 C9 0(2)
C5 C1 C8 C9 -179.3(12)
C2 C1 C8 C7 -176.8(11)
C5 C1 C8 C7 4.1(12)
C7 C8 C9 C10 0.6(16)
C1 C8 C9 C10 -175.6(12)
C8 C9 C10 C11 0.2(18)
C19 N3 C11 C12 28.3(17)
C13 N3 C11 C12 -161.5(11)
C19 N3 C11 C10 -153.0(11)
C13 N3 C11 C10 17.3(17)
C9 C10 C11 N3 178.9(11)
C9 C10 C11 C12 -2.3(17)
C8 C7 C12 C11 -3.0(17)
C6 C7 C12 C11 178.1(11)
N3 C11 C12 C7 -177.5(11)
C10 C11 C12 C7 3.7(17)
C11 N3 C13 C14 58.1(16)
C19 N3 C13 C14 -131.3(12)
C11 N3 C13 C18 -123.7(12)
C19 N3 C13 C18 46.8(15)
C18 C13 C14 C15 0.5(19)
N3 C13 C14 C15 178.6(12)
C13 C14 C15 C16 -2(2)
C25 O1 C16 C15 179.5(12)
C25 O1 C16 C17 -8.1(17)
C14 C15 C16 O1 178.0(11)
C14 C15 C16 C17 5.4(19)
O1 C16 C17 C18 -180.0(11)
C15 C16 C17 C18 -7.7(18)
C14 C13 C18 C17 -3.0(18)
N3 C13 C18 C17 178.8(11)
C16 C17 C18 C13 6.5(18)
C11 N3 C19 C20 -143.0(13)
C13 N3 C19 C20 46.5(16)
C11 N3 C19 C24 38.4(17)
C13 N3 C19 C24 -132.1(12)
C24 C19 C20 C21 0(2)
N3 C19 C20 C21 -178.8(12)
C19 C20 C21 C22 0(2)
C26 O2 C22 C23 -2.9(19)
C26 O2 C22 C21 177.3(13)
C20 C21 C22 O2 178.9(12)
C20 C21 C22 C23 -1(2)
O2 C22 C23 C24 -177.3(12)
C21 C22 C23 C24 2.5(19)
C22 C23 C24 C19 -3.0(19)
C20 C19 C24 C23 2(2)
N3 C19 C24 C23 -179.6(11)
C6 C5 C27 C28 -1.3(15)
C1 C5 C27 C28 176.5(11)
C5 C27 C28 C29 0.1(16)
C27 C28 C29 N4 -179.5(10)
C27 C28 C29 C30 0.7(15)
C31 N4 C29 C28 -10.2(16)
C37 N4 C29 C28 164.9(10)
C31 N4 C29 C30 169.6(10)
C37 N4 C29 C30 -15.4(15)
C5 C6 C30 C29 -0.8(15)
C7 C6 C30 C29 -179.4(10)
C28 C29 C30 C6 -0.4(14)
N4 C29 C30 C6 179.9(9)
C29 N4 C31 C36 108.4(13)
C37 N4 C31 C36 -66.8(15)
C29 N4 C31 C32 -75.7(14)
C37 N4 C31 C32 109.1(12)
C36 C31 C32 C33 -0.6(18)
N4 C31 C32 C33 -176.7(11)
C31 C32 C33 C34 0(2)
C43 O3 C34 C33 -10(2)
C43 O3 C34 C35 170.0(14)
C32 C33 C34 O3 179.1(14)
C32 C33 C34 C35 0(2)
O3 C34 C35 C36 -178.8(14)
C33 C34 C35 C36 1(2)
C34 C35 C36 C31 -1(2)
N4 C31 C36 C35 176.9(12)
C32 C31 C36 C35 1(2)
C31 N4 C37 C42 -55.1(15)
C29 N4 C37 C42 129.8(12)
C31 N4 C37 C38 123.1(13)
C29 N4 C37 C38 -52.0(17)
C42 C37 C38 C39 1.8(19)
N4 C37 C38 C39 -176.4(11)
C37 C38 C39 C40 -1.0(19)
C44 O4 C40 C41 0.2(19)
C44 O4 C40 C39 -176.8(11)
C38 C39 C40 O4 176.8(12)
C38 C39 C40 C41 -0.4(19)
O4 C40 C41 C42 -176.1(12)
C39 C40 C41 C42 0.8(19)
C38 C37 C42 C41 -1(2)
N4 C37 C42 C41 177.1(12)
C40 C41 C42 C37 0(2)
C49 C45 C46 C47 -9(2)
C52 C45 C46 C47 -179.1(11)
C49 C45 C46 C48 174.5(11)
C52 C45 C46 C48 4.3(19)
C46 C45 C49 C50 -175.4(12)
C52 C45 C49 C50 -3.5(13)
C46 C45 C49 C71 9(2)
C52 C45 C49 C71 -179.0(12)
C71 C49 C50 C74 -5.9(17)
C45 C49 C50 C74 178.1(11)
C71 C49 C50 C51 179.6(10)
C45 C49 C50 C51 3.5(13)
C74 C50 C51 C56 4.0(19)
C49 C50 C51 C56 178.2(11)
C74 C50 C51 C52 -176.3(11)
C49 C50 C51 C52 -2.0(12)
C56 C51 C52 C53 -1.6(16)
C50 C51 C52 C53 178.6(9)
C56 C51 C52 C45 179.6(11)
C50 C51 C52 C45 -0.2(12)
C46 C45 C52 C53 -4(2)
C49 C45 C52 C53 -176.4(11)
C46 C45 C52 C51 174.1(11)
C49 C45 C52 C51 2.1(12)
C51 C52 C53 C54 0.8(15)
C45 C52 C53 C54 179.3(12)
C52 C53 C54 C55 -1.4(16)
C63 N7 C55 C56 -22.4(17)
C57 N7 C55 C56 169.1(11)
C63 N7 C55 C54 156.7(11)
C57 N7 C55 C54 -11.8(17)
C53 C54 C55 C56 2.8(17)
C53 C54 C55 N7 -176.3(10)
C52 C51 C56 C55 3.0(17)
C50 C51 C56 C55 -177.3(11)
N7 C55 C56 C51 175.6(10)
C54 C55 C56 C51 -3.5(16)
C55 N7 C57 C62 112.3(17)
C63 N7 C57 C62 -57.1(19)
C55 N7 C57 C58 -73.5(16)
C63 N7 C57 C58 117.2(14)
C62 C57 C58 C59 -2(2)
N7 C57 C58 C59 -176.6(12)
C57 C58 C59 C60 4(2)
C58 C59 C60 O5 177.8(14)
C58 C59 C60 C61 -4(2)
C69 O5 C60 C59 -179.1(15)
C69 O5 C60 C61 3(2)
C59 C60 C61 C62 2(2)
O5 C60 C61 C62 179.7(14)
N7 C57 C62 C61 174.1(14)
C58 C57 C62 C61 0(3)
C60 C61 C62 C57 0(2)
C55 N7 C63 C64 -43.5(19)
C57 N7 C63 C64 125.7(14)
C55 N7 C63 C68 141.1(13)
C57 N7 C63 C68 -49.7(18)
C68 C63 C64 C65 -4(2)
N7 C63 C64 C65 -179.2(13)
C63 C64 C65 C66 6(2)
C70 O6 C66 C65 1(2)
C70 O6 C66 C67 -178.3(14)
C64 C65 C66 O6 176.0(13)
C64 C65 C66 C67 -5(2)
O6 C66 C67 C68 -179.8(12)
C65 C66 C67 C68 1(2)
C66 C67 C68 C63 2(2)
C64 C63 C68 C67 0(2)
N7 C63 C68 C67 175.3(13)
C50 C49 C71 C72 5.9(17)
C45 C49 C71 C72 -179.0(11)
C49 C71 C72 C73 -4.0(18)
C81 N8 C73 C74 10.0(19)
C75 N8 C73 C74 -168.0(11)
C81 N8 C73 C72 -167.8(11)
C75 N8 C73 C72 14.2(18)
C71 C72 C73 N8 179.6(11)
C71 C72 C73 C74 1.7(18)
C49 C50 C74 C73 3.5(17)
C51 C50 C74 C73 177.0(11)
N8 C73 C74 C50 -179.2(11)
C72 C73 C74 C50 -1.3(17)
C73 N8 C75 C76 -110.1(15)
C81 N8 C75 C76 71.8(16)
C73 N8 C75 C80 70.2(16)
C81 N8 C75 C80 -108.0(13)
C80 C75 C76 C77 0(2)
N8 C75 C76 C77 -179.8(14)
C75 C76 C77 C78 4(2)
C76 C77 C78 C79 -6(3)
C76 C77 C78 O7 178.2(15)
C87 O7 C78 C79 -173.0(17)
C87 O7 C78 C77 3(2)
C77 C78 C79 C80 4(2)
O7 C78 C79 C80 -179.5(12)
C76 C75 C80 C79 -2(2)
N8 C75 C80 C79 177.8(12)
C78 C79 C80 C75 0(2)
C73 N8 C81 C82 -125.5(15)
C75 N8 C81 C82 52.6(17)
C73 N8 C81 C86 59.2(17)
C75 N8 C81 C86 -122.7(13)
N8 C81 C82 C83 -176.4(13)
C86 C81 C82 C83 -1(2)
C81 C82 C83 C84 -1(2)
C88 O8 C84 C85 173.1(12)
C88 O8 C84 C83 -1.9(19)
C82 C83 C84 O8 177.0(13)
C82 C83 C84 C85 2(2)
O8 C84 C85 C86 -176.3(13)
C83 C84 C85 C86 -1(2)
C84 C85 C86 C81 -1(2)
C82 C81 C86 C85 2(2)
N8 C81 C86 C85 177.9(13)
